data_7017036
loop_
_publ_author_name
'Chakravorty, Stutee'
'Platts, James A.'
'Das, Birinchi K.'

_publ_section_title
;
 Novel C-HC contacts involving 3,5-dimethylpyrazole ligands in a
 tetracoordinate Co(ii) complex.
;
_journal_issue 43
_journal_name_full 'Dalton transactions (Cambridge, England : 2003)'
_journal_page_first 11605
_journal_page_last 11612
_journal_paper_doi 10.1039/c1dt10948k
_journal_volume 40
_journal_year 2011
_chemical_formula_sum 'C48 H50 Co2 N12 O17'
_chemical_formula_weight 1184.86
_chemical_name_common Bis(pyridine-4-nitrile)bis(eta$1!-4-nitrobenzoato)cobalt(ii)
_chemical_name_systematic
;
Bis(pyridine-4-nitrile)bis(<i>\h</i>^1^-4-nitrobenzoato)cobalt(II)
;
_space_group_IT_number 2
_symmetry_cell_setting triclinic
_symmetry_space_group_name_Hall '-P 1'
_symmetry_space_group_name_H-M 'P -1'
_atom_sites_solution_hydrogens geom
_atom_sites_solution_primary direct
_atom_sites_solution_secondary difmap
_audit_creation_method SHELXL-97
_cell_angle_alpha 103.477(3)
_cell_angle_beta 90.516(3)
_cell_angle_gamma 113.362(2)
_cell_formula_units_Z 2
_cell_length_a 12.2261(5)
_cell_length_b 13.3635(5)
_cell_length_c 19.8450(8)
_cell_measurement_temperature 293(2)
_cell_volume 2875.8(2)
_computing_structure_refinement 'SHELXL-97 (Sheldrick, 2008)'
_diffrn_ambient_temperature 293(2)
_diffrn_measured_fraction_theta_full 0.985
_diffrn_measured_fraction_theta_max 0.985
_diffrn_measurement_device_type 'Bruker CCD'
_diffrn_measurement_method 'phi and omega scan'
_diffrn_radiation_monochromator graphite
_diffrn_radiation_source 'fine-focus sealed tube'
_diffrn_radiation_type MoK\a
_diffrn_radiation_wavelength 0.71073
_diffrn_reflns_av_R_equivalents 0.1010
_diffrn_reflns_av_sigmaI/netI 0.2112
_diffrn_reflns_limit_h_max 16
_diffrn_reflns_limit_h_min -16
_diffrn_reflns_limit_k_max 17
_diffrn_reflns_limit_k_min -17
_diffrn_reflns_limit_l_max 26
_diffrn_reflns_limit_l_min -26
_diffrn_reflns_number 43024
_diffrn_reflns_theta_full 28.30
_diffrn_reflns_theta_max 28.30
_diffrn_reflns_theta_min 1.06
_exptl_absorpt_coefficient_mu 0.653
_exptl_absorpt_correction_T_max 0.9084
_exptl_absorpt_correction_T_min 0.7576
_exptl_absorpt_correction_type multi-scan
_exptl_absorpt_process_details 'SADABS: Blessing, R. (1995), Acta Cryst., A51, 33'
_exptl_crystal_colour violet-blue
_exptl_crystal_density_diffrn 1.368
_exptl_crystal_density_meas ?
_exptl_crystal_description irregular
_exptl_crystal_F_000 1224
_exptl_crystal_size_max 0.45
_exptl_crystal_size_mid 0.24
_exptl_crystal_size_min 0.15
_refine_diff_density_max 0.815
_refine_diff_density_min -0.342
_refine_diff_density_rms 0.084
_refine_ls_extinction_method none
_refine_ls_goodness_of_fit_ref 0.908
_refine_ls_hydrogen_treatment mixed
_refine_ls_matrix_type full
_refine_ls_number_parameters 737
_refine_ls_number_reflns 14092
_refine_ls_number_restraints 0
_refine_ls_restrained_S_all 0.908
_refine_ls_R_factor_all 0.2804
_refine_ls_R_factor_gt 0.0854
_refine_ls_shift/su_max 0.000
_refine_ls_shift/su_mean 0.000
_refine_ls_structure_factor_coef Fsqd
_refine_ls_weighting_details 'calc w=1/[\s^2^(Fo^2^)+(0.1062P)^2^+0.0000P] where P=(Fo^2^+2Fc^2^)/3'
_refine_ls_weighting_scheme calc
_refine_ls_wR_factor_gt 0.1827
_refine_ls_wR_factor_ref 0.2590
_reflns_number_gt 4197
_reflns_number_total 14092
_reflns_threshold_expression >2\s(I)
_cod_data_source_file c1dt10948k.txt
_cod_data_source_block conbzdmp
_cod_depositor_comments
;
The following automatic conversions were performed:

'_exptl_crystal_density_meas' value 'not measured' was changed to '?'
- the value is perceived as not measured.

Automatic conversion script
Id: cif_fix_values 3008 2015-01-20 13:52:24Z robertas 
;
_cod_original_sg_symbol_H-M P-1
_cod_database_code 7017036

loop_
_symmetry_equiv_pos_as_xyz
'x, y, z'
'-x, -y, -z'

loop_
_atom_site_label
_atom_site_type_symbol
_atom_site_fract_x
_atom_site_fract_y
_atom_site_fract_z
_atom_site_U_iso_or_equiv
_atom_site_adp_type
_atom_site_occupancy
_atom_site_symmetry_multiplicity
_atom_site_calc_flag
_atom_site_refinement_flags
Co1 Co 0.17278(7) 0.32151(7) 0.47345(4) 0.0523(3) Uani 1 1 d .
Co2 Co 0.32670(8) 0.68312(7) 1.02804(4) 0.0568(3) Uani 1 1 d .
O1 O 0.3015(4) 0.4209(4) 0.4325(2) 0.0662(12) Uani 1 1 d .
O2 O 0.4489(4) 0.3643(4) 0.4431(3) 0.0782(14) Uani 1 1 d .
O3 O 0.6524(5) 0.7921(5) 0.2526(3) 0.1018(19) Uani 1 1 d .
O4 O 0.7904(5) 0.7328(4) 0.2590(3) 0.0951(17) Uani 1 1 d .
O5 O 0.1261(4) 0.4175(3) 0.5458(2) 0.0650(12) Uani 1 1 d .
O6 O -0.0669(4) 0.3663(4) 0.5107(3) 0.0756(14) Uani 1 1 d .
O7 O -0.0998(5) 0.7345(5) 0.8094(3) 0.117(2) Uani 1 1 d .
O8 O 0.0840(6) 0.7836(6) 0.8419(3) 0.123(2) Uani 1 1 d .
O9 O 0.3733(4) 0.5878(4) 1.0718(2) 0.0692(13) Uani 1 1 d .
O10 O 0.5664(5) 0.6384(4) 1.0580(3) 0.0867(16) Uani 1 1 d .
O11 O 0.5970(5) 0.2726(5) 1.2419(3) 0.0962(18) Uani 1 1 d .
O12 O 0.4100(5) 0.2199(4) 1.2542(3) 0.0968(18) Uani 1 1 d .
O13 O 0.0453(4) 0.6292(4) 0.9828(3) 0.0828(15) Uani 1 1 d .
O14 O 0.1984(4) 0.5821(3) 0.9542(2) 0.0679(13) Uani 1 1 d .
O15 O -0.1604(5) 0.2021(5) 0.6583(3) 0.125(2) Uani 1 1 d .
O16 O -0.2989(5) 0.2577(5) 0.6838(3) 0.109(2) Uani 1 1 d .
N1 N 0.2169(5) 0.2198(4) 0.5173(3) 0.0561(14) Uani 1 1 d .
N2 N 0.3191(5) 0.2035(5) 0.5074(3) 0.0654(17) Uani 1 1 d .
H2A H 0.364(6) 0.247(6) 0.484(3) 0.08(3) Uiso 1 1 d .
N3 N 0.0417(5) 0.2141(4) 0.3969(3) 0.0552(14) Uani 1 1 d .
N4 N -0.0733(5) 0.2083(5) 0.3927(3) 0.0554(15) Uani 1 1 d .
H4 H -0.088(5) 0.247(5) 0.424(3) 0.05(2) Uiso 1 1 d .
N5 N 0.6936(6) 0.7331(5) 0.2713(3) 0.0725(17) Uani 1 1 d .
N6 N -0.0053(7) 0.7273(5) 0.8012(3) 0.0738(17) Uani 1 1 d .
N7 N 0.4586(5) 0.7834(4) 0.9828(3) 0.0587(14) Uani 1 1 d .
N8 N 0.5741(6) 0.7964(5) 0.9921(3) 0.0649(16) Uani 1 1 d .
H8 H 0.592(5) 0.744(5) 1.007(3) 0.06(2) Uiso 1 1 d .
N9 N 0.2817(5) 0.7868(4) 1.1025(3) 0.0583(14) Uani 1 1 d .
N10 N 0.1729(6) 0.7926(5) 1.0979(3) 0.0652(16) Uani 1 1 d .
H10 H 0.121(6) 0.750(5) 1.057(4) 0.08(2) Uiso 1 1 d .
N11 N 0.5005(6) 0.2767(5) 1.2328(3) 0.0701(16) Uani 1 1 d .
N12 N -0.1995(6) 0.2621(5) 0.6952(3) 0.0763(18) Uani 1 1 d .
C1 C 0.3195(7) 0.1212(6) 0.5345(4) 0.082(2) Uani 1 1 d .
C2 C 0.2147(8) 0.0835(6) 0.5628(4) 0.087(2) Uani 1 1 d .
H2 H 0.1901 0.0260 0.5855 0.105 Uiso 1 1 calc R
C3 C 0.1510(6) 0.1443(6) 0.5523(3) 0.0626(18) Uani 1 1 d .
C4 C 0.4227(8) 0.0876(8) 0.5294(6) 0.146(4) Uani 1 1 d .
H4A H 0.4817 0.1333 0.5051 0.220 Uiso 1 1 calc R
H4B H 0.3948 0.0097 0.5044 0.220 Uiso 1 1 calc R
H4C H 0.4578 0.0983 0.5754 0.220 Uiso 1 1 calc R
C5 C 0.0349(6) 0.1390(6) 0.5726(4) 0.088(2) Uani 1 1 d .
H5A H 0.0153 0.1918 0.5551 0.132 Uiso 1 1 calc R
H5B H 0.0384 0.1575 0.6225 0.132 Uiso 1 1 calc R
H5C H -0.0254 0.0641 0.5534 0.132 Uiso 1 1 calc R
C6 C -0.1422(7) 0.1302(6) 0.3384(4) 0.068(2) Uani 1 1 d .
C7 C -0.0718(8) 0.0829(6) 0.3027(4) 0.084(2) Uani 1 1 d .
H7 H -0.0954 0.0264 0.2612 0.101 Uiso 1 1 calc R
C8 C 0.0438(7) 0.1361(6) 0.3407(4) 0.071(2) Uani 1 1 d .
C9 C -0.2718(7) 0.1062(6) 0.3211(4) 0.094(3) Uani 1 1 d .
H9A H -0.2955 0.1527 0.3571 0.141 Uiso 1 1 calc R
H9B H -0.3206 0.0282 0.3178 0.141 Uiso 1 1 calc R
H9C H -0.2818 0.1224 0.2774 0.141 Uiso 1 1 calc R
C10 C 0.1538(7) 0.1196(7) 0.3279(4) 0.111(3) Uani 1 1 d .
H10A H 0.2160 0.1698 0.3649 0.166 Uiso 1 1 calc R
H10B H 0.1782 0.1352 0.2843 0.166 Uiso 1 1 calc R
H10C H 0.1395 0.0430 0.3262 0.166 Uiso 1 1 calc R
C11 C 0.4073(6) 0.4243(6) 0.4229(3) 0.0560(17) Uani 1 1 d .
C12 C 0.4815(5) 0.5073(5) 0.3838(3) 0.0452(15) Uani 1 1 d .
C13 C 0.4397(6) 0.5765(5) 0.3602(3) 0.0617(18) Uani 1 1 d .
H13 H 0.3643 0.5734 0.3699 0.074 Uiso 1 1 calc R
C14 C 0.5062(6) 0.6497(6) 0.3229(3) 0.0661(19) Uani 1 1 d .
H14 H 0.4769 0.6950 0.3064 0.079 Uiso 1 1 calc R
C15 C 0.6179(6) 0.6530(5) 0.3110(3) 0.0557(17) Uani 1 1 d .
C16 C 0.6642(6) 0.5878(5) 0.3340(3) 0.0613(18) Uani 1 1 d .
H16 H 0.7403 0.5924 0.3249 0.074 Uiso 1 1 calc R
C17 C 0.5948(6) 0.5147(5) 0.3715(3) 0.0543(17) Uani 1 1 d .
H17 H 0.6250 0.4703 0.3884 0.065 Uiso 1 1 calc R
C18 C 0.0249(6) 0.4228(5) 0.5532(3) 0.0514(16) Uani 1 1 d .
C19 C 0.0184(6) 0.5025(5) 0.6185(3) 0.0481(16) Uani 1 1 d .
C20 C 0.1161(6) 0.5656(5) 0.6687(3) 0.0561(17) Uani 1 1 d .
H20 H 0.1881 0.5584 0.6620 0.067 Uiso 1 1 calc R
C21 C 0.1091(6) 0.6384(5) 0.7284(3) 0.0611(18) Uani 1 1 d .
H21 H 0.1753 0.6804 0.7617 0.073 Uiso 1 1 calc R
C22 C 0.0012(6) 0.6480(5) 0.7378(3) 0.0537(16) Uani 1 1 d .
C23 C -0.0959(6) 0.5881(6) 0.6900(3) 0.0645(19) Uani 1 1 d .
H23 H -0.1673 0.5963 0.6974 0.077 Uiso 1 1 calc R
C24 C -0.0887(6) 0.5139(5) 0.6295(3) 0.0575(17) Uani 1 1 d .
H24 H -0.1555 0.4721 0.5965 0.069 Uiso 1 1 calc R
C25 C 0.4579(7) 0.8523(6) 0.9440(3) 0.0666(19) Uani 1 1 d .
C26 C 0.5739(8) 0.9062(6) 0.9277(4) 0.079(2) Uani 1 1 d .
H26 H 0.5976 0.9570 0.9001 0.095 Uiso 1 1 calc R
C27 C 0.6460(7) 0.8714(6) 0.9592(4) 0.073(2) Uani 1 1 d .
C28 C 0.3455(7) 0.8597(6) 0.9224(4) 0.087(2) Uani 1 1 d .
H28A H 0.2805 0.8127 0.9430 0.130 Uiso 1 1 calc R
H28B H 0.3287 0.8347 0.8726 0.130 Uiso 1 1 calc R
H28C H 0.3544 0.9364 0.9378 0.130 Uiso 1 1 calc R
C29 C 0.7751(7) 0.8960(6) 0.9599(5) 0.110(3) Uani 1 1 d .
H29A H 0.7954 0.8566 0.9893 0.165 Uiso 1 1 calc R
H29B H 0.8215 0.9757 0.9776 0.165 Uiso 1 1 calc R
H29C H 0.7924 0.8717 0.9134 0.165 Uiso 1 1 calc R
C30 C 0.3426(7) 0.8643(6) 1.1623(4) 0.0653(19) Uani 1 1 d .
C31 C 0.2683(8) 0.9160(6) 1.1920(4) 0.080(2) Uani 1 1 d .
H31 H 0.2889 0.9735 1.2329 0.096 Uiso 1 1 calc R
C32 C 0.1616(7) 0.8687(6) 1.1516(4) 0.0658(19) Uani 1 1 d .
C33 C 0.0506(7) 0.8868(6) 1.1571(4) 0.098(3) Uani 1 1 d .
H33A H -0.0064 0.8381 1.1174 0.147 Uiso 1 1 calc R
H33B H 0.0680 0.9640 1.1585 0.147 Uiso 1 1 calc R
H33C H 0.0178 0.8702 1.1989 0.147 Uiso 1 1 calc R
C34 C 0.4658(7) 0.8838(7) 1.1842(4) 0.097(3) Uani 1 1 d .
H34A H 0.4896 0.8331 1.1515 0.146 Uiso 1 1 calc R
H34B H 0.4698 0.8710 1.2296 0.146 Uiso 1 1 calc R
H34C H 0.5186 0.9603 1.1860 0.146 Uiso 1 1 calc R
C35 C 0.4746(7) 0.5818(6) 1.0792(3) 0.0599(18) Uani 1 1 d .
C36 C 0.4788(6) 0.4987(5) 1.1185(3) 0.0516(16) Uani 1 1 d .
C37 C 0.5847(6) 0.4879(5) 1.1277(3) 0.0603(18) Uani 1 1 d .
H37 H 0.6515 0.5297 1.1086 0.072 Uiso 1 1 calc R
C38 C 0.5929(6) 0.4152(5) 1.1652(3) 0.0624(18) Uani 1 1 d .
H38 H 0.6647 0.4083 1.1721 0.075 Uiso 1 1 calc R
C39 C 0.4927(6) 0.3540(5) 1.1919(3) 0.0535(17) Uani 1 1 d .
C40 C 0.3863(6) 0.3634(5) 1.1845(3) 0.0626(18) Uani 1 1 d .
H40 H 0.3204 0.3226 1.2046 0.075 Uiso 1 1 calc R
C41 C 0.3794(6) 0.4356(5) 1.1461(3) 0.0628(18) Uani 1 1 d .
H41 H 0.3071 0.4415 1.1388 0.075 Uiso 1 1 calc R
C42 C 0.0919(6) 0.5736(5) 0.9443(3) 0.0533(17) Uani 1 1 d .
C43 C 0.0159(5) 0.4909(5) 0.8785(3) 0.0463(15) Uani 1 1 d .
C44 C 0.0595(6) 0.4258(6) 0.8315(4) 0.0620(18) Uani 1 1 d .
H44 H 0.1373 0.4328 0.8407 0.074 Uiso 1 1 calc R
C45 C -0.0091(6) 0.3512(6) 0.7716(3) 0.0612(18) Uani 1 1 d .
H45 H 0.0212 0.3080 0.7402 0.073 Uiso 1 1 calc R
C46 C -0.1241(6) 0.3419(5) 0.7592(3) 0.0543(17) Uani 1 1 d .
C47 C -0.1704(6) 0.4050(6) 0.8047(3) 0.0643(19) Uani 1 1 d .
H47 H -0.2481 0.3982 0.7953 0.077 Uiso 1 1 calc R
C48 C -0.0994(6) 0.4786(5) 0.8647(3) 0.0587(18) Uani 1 1 d .
H48 H -0.1303 0.5208 0.8964 0.070 Uiso 1 1 calc R
O18 O 0.6643(8) 0.3055(8) 0.4634(5) 0.096(3) Uani 0.50 1 d P
H18A H 0.6833 0.3416 0.4930 0.120 Uiso 0.50 1 d P
H18B H 0.7231 0.3263 0.4783 0.120 Uiso 0.50 1 d P
O17 O 0.8249(8) 0.6812(8) 0.0283(5) 0.095(3) Uani 0.50 1 d P
H17A H 0.8245 0.6544 -0.0021 0.120 Uiso 0.50 1 d P
H17B H 0.7482 0.6689 0.0269 0.120 Uiso 0.50 1 d P

loop_
_atom_site_aniso_label
_atom_site_aniso_U_11
_atom_site_aniso_U_22
_atom_site_aniso_U_33
_atom_site_aniso_U_23
_atom_site_aniso_U_13
_atom_site_aniso_U_12
Co1 0.0463(6) 0.0561(6) 0.0571(6) 0.0135(4) 0.0062(4) 0.0241(5)
Co2 0.0526(6) 0.0593(6) 0.0616(6) 0.0166(5) 0.0046(4) 0.0256(5)
O1 0.046(3) 0.081(3) 0.076(3) 0.035(3) 0.012(2) 0.022(3)
O2 0.073(4) 0.086(4) 0.097(4) 0.040(3) 0.031(3) 0.044(3)
O3 0.091(4) 0.122(5) 0.133(5) 0.081(4) 0.034(3) 0.059(4)
O4 0.075(4) 0.118(4) 0.117(5) 0.059(4) 0.039(3) 0.048(4)
O5 0.059(3) 0.074(3) 0.073(3) 0.015(2) 0.012(2) 0.041(3)
O6 0.067(4) 0.086(4) 0.073(3) 0.014(3) 0.011(3) 0.035(3)
O7 0.070(4) 0.156(5) 0.103(4) -0.027(4) 0.013(3) 0.059(4)
O8 0.092(5) 0.160(6) 0.089(4) -0.030(4) -0.015(4) 0.058(4)
O9 0.060(3) 0.079(3) 0.088(3) 0.038(3) 0.014(3) 0.040(3)
O10 0.073(4) 0.098(4) 0.111(4) 0.061(3) 0.018(3) 0.038(3)
O11 0.080(4) 0.121(5) 0.118(5) 0.057(4) 0.017(3) 0.058(4)
O12 0.083(4) 0.104(4) 0.119(5) 0.067(4) 0.031(4) 0.032(3)
O13 0.075(4) 0.095(4) 0.077(4) -0.003(3) -0.007(3) 0.048(3)
O14 0.046(3) 0.074(3) 0.076(3) 0.010(2) -0.003(2) 0.022(3)
O15 0.096(5) 0.165(6) 0.088(4) -0.047(4) -0.015(3) 0.070(4)
O16 0.078(4) 0.148(5) 0.094(4) -0.015(4) -0.023(3) 0.066(4)
N1 0.054(4) 0.056(3) 0.065(4) 0.015(3) 0.014(3) 0.031(3)
N2 0.061(4) 0.067(4) 0.087(5) 0.037(4) 0.022(4) 0.036(4)
N3 0.048(4) 0.058(3) 0.053(3) 0.009(3) 0.001(3) 0.019(3)
N4 0.054(4) 0.052(4) 0.057(4) 0.007(3) 0.003(3) 0.022(3)
N5 0.069(5) 0.088(5) 0.069(4) 0.027(4) 0.004(4) 0.037(4)
N6 0.072(5) 0.094(5) 0.061(4) 0.009(4) 0.014(4) 0.045(4)
N7 0.060(4) 0.057(4) 0.062(4) 0.020(3) 0.004(3) 0.025(3)
N8 0.067(5) 0.065(4) 0.075(4) 0.027(3) 0.012(3) 0.034(4)
N9 0.054(4) 0.061(4) 0.061(4) 0.017(3) -0.001(3) 0.025(3)
N10 0.068(5) 0.070(4) 0.061(4) 0.016(4) -0.001(3) 0.033(4)
N11 0.068(5) 0.074(4) 0.069(4) 0.016(3) 0.008(4) 0.032(4)
N12 0.071(5) 0.091(5) 0.067(4) 0.005(4) 0.006(4) 0.041(4)
C1 0.077(6) 0.084(6) 0.116(7) 0.049(5) 0.030(5) 0.052(5)
C2 0.095(7) 0.072(5) 0.112(7) 0.046(5) 0.030(5) 0.040(5)
C3 0.062(5) 0.063(5) 0.064(5) 0.011(4) 0.004(4) 0.030(4)
C4 0.134(9) 0.171(10) 0.215(12) 0.104(9) 0.071(8) 0.114(8)
C5 0.067(6) 0.088(6) 0.108(6) 0.035(5) 0.026(5) 0.026(5)
C6 0.073(6) 0.057(5) 0.068(5) 0.016(4) -0.003(5) 0.022(4)
C7 0.095(7) 0.070(5) 0.068(5) 0.007(4) -0.008(5) 0.019(5)
C8 0.080(6) 0.061(5) 0.055(5) 0.002(4) 0.009(4) 0.021(4)
C9 0.075(6) 0.084(6) 0.110(7) 0.032(5) -0.017(5) 0.017(5)
C10 0.081(7) 0.122(7) 0.111(7) -0.016(6) 0.012(5) 0.048(6)
C11 0.056(5) 0.059(5) 0.045(4) 0.004(3) 0.008(3) 0.021(4)
C12 0.040(4) 0.052(4) 0.040(4) 0.006(3) 0.005(3) 0.019(3)
C13 0.049(4) 0.074(5) 0.074(5) 0.025(4) 0.011(4) 0.034(4)
C14 0.060(5) 0.082(5) 0.076(5) 0.036(4) 0.018(4) 0.040(4)
C15 0.058(5) 0.063(4) 0.048(4) 0.018(3) 0.006(3) 0.024(4)
C16 0.050(5) 0.077(5) 0.067(5) 0.024(4) 0.016(4) 0.033(4)
C17 0.060(5) 0.052(4) 0.054(4) 0.012(3) 0.002(3) 0.027(4)
C18 0.053(5) 0.054(4) 0.056(4) 0.020(4) 0.009(4) 0.027(4)
C19 0.048(4) 0.049(4) 0.056(4) 0.026(3) 0.011(3) 0.022(3)
C20 0.044(4) 0.062(4) 0.066(5) 0.017(4) 0.003(3) 0.025(4)
C21 0.058(5) 0.071(5) 0.059(5) 0.020(4) 0.003(4) 0.031(4)
C22 0.057(5) 0.066(4) 0.045(4) 0.015(3) 0.008(3) 0.031(4)
C23 0.050(5) 0.095(5) 0.057(5) 0.018(4) 0.011(4) 0.038(4)
C24 0.044(4) 0.074(5) 0.053(4) 0.018(4) 0.000(3) 0.021(4)
C25 0.081(6) 0.069(5) 0.056(5) 0.017(4) 0.001(4) 0.037(5)
C26 0.092(7) 0.066(5) 0.077(5) 0.031(4) 0.013(5) 0.024(5)
C27 0.053(5) 0.077(5) 0.096(6) 0.041(5) 0.015(4) 0.021(4)
C28 0.099(7) 0.091(6) 0.084(6) 0.026(5) -0.001(5) 0.052(5)
C29 0.074(7) 0.099(6) 0.160(9) 0.060(6) 0.034(6) 0.024(5)
C30 0.067(6) 0.060(5) 0.068(5) 0.020(4) 0.002(4) 0.023(4)
C31 0.087(7) 0.060(5) 0.070(5) -0.004(4) 0.008(5) 0.018(5)
C32 0.072(6) 0.051(4) 0.072(5) 0.010(4) 0.018(4) 0.026(4)
C33 0.099(7) 0.101(6) 0.097(6) -0.002(5) 0.021(5) 0.059(5)
C34 0.066(6) 0.116(7) 0.101(6) 0.023(5) -0.014(5) 0.032(5)
C35 0.056(5) 0.067(5) 0.063(5) 0.018(4) 0.013(4) 0.030(4)
C36 0.057(5) 0.053(4) 0.042(4) 0.006(3) 0.000(3) 0.023(4)
C37 0.050(5) 0.078(5) 0.066(5) 0.034(4) 0.015(3) 0.030(4)
C38 0.047(5) 0.080(5) 0.069(5) 0.030(4) 0.010(4) 0.029(4)
C39 0.067(5) 0.059(4) 0.044(4) 0.017(3) 0.006(3) 0.033(4)
C40 0.053(5) 0.076(5) 0.066(5) 0.029(4) 0.016(4) 0.028(4)
C41 0.057(5) 0.078(5) 0.066(5) 0.026(4) 0.013(4) 0.035(4)
C42 0.054(5) 0.050(4) 0.053(4) 0.014(3) 0.006(4) 0.019(4)
C43 0.036(4) 0.051(4) 0.053(4) 0.019(3) 0.007(3) 0.016(3)
C44 0.048(5) 0.082(5) 0.069(5) 0.026(4) 0.012(4) 0.035(4)
C45 0.053(5) 0.080(5) 0.053(4) 0.014(4) 0.008(4) 0.032(4)
C46 0.057(5) 0.067(5) 0.040(4) 0.015(3) 0.004(3) 0.027(4)
C47 0.054(5) 0.087(5) 0.063(5) 0.017(4) 0.004(4) 0.041(4)
C48 0.059(5) 0.064(5) 0.059(4) 0.009(4) 0.007(4) 0.034(4)
O18 0.060(7) 0.101(8) 0.119(9) 0.016(7) 0.010(6) 0.030(6)
O17 0.080(8) 0.083(7) 0.119(9) 0.012(6) -0.007(6) 0.037(6)

loop_
_atom_type_symbol
_atom_type_description
_atom_type_scat_dispersion_real
_atom_type_scat_dispersion_imag
_atom_type_scat_source
C C 0.0033 0.0016 'International Tables Vol C Tables 4.2.6.8 and 6.1.1.4'
H H 0.0000 0.0000 'International Tables Vol C Tables 4.2.6.8 and 6.1.1.4'
N N 0.0061 0.0033 'International Tables Vol C Tables 4.2.6.8 and 6.1.1.4'
O O 0.0106 0.0060 'International Tables Vol C Tables 4.2.6.8 and 6.1.1.4'
Co Co 0.3494 0.9721 'International Tables Vol C Tables 4.2.6.8 and 6.1.1.4'

loop_
_geom_angle_atom_site_label_1
_geom_angle_atom_site_label_2
_geom_angle_atom_site_label_3
_geom_angle
O1 Co1 O5 106.77(18)
O1 Co1 N1 114.8(2)
O5 Co1 N1 107.81(19)
O1 Co1 N3 108.58(19)
O5 Co1 N3 115.3(2)
N1 Co1 N3 103.8(2)
O9 Co2 O14 106.50(19)
O9 Co2 N9 108.3(2)
O14 Co2 N9 114.9(2)
O9 Co2 N7 114.1(2)
O14 Co2 N7 106.9(2)
N9 Co2 N7 106.4(2)
C11 O1 Co1 130.2(4)
C18 O5 Co1 130.3(4)
C35 O9 Co2 130.8(4)
C42 O14 Co2 130.1(4)
C3 N1 N2 106.1(5)
C3 N1 Co1 130.0(5)
N2 N1 Co1 123.2(4)
C1 N2 N1 111.2(6)
C1 N2 H2A 138(5)
N1 N2 H2A 111(5)
C8 N3 N4 105.6(6)
C8 N3 Co1 130.1(5)
N4 N3 Co1 124.3(4)
C6 N4 N3 112.5(6)
C6 N4 H4 131(4)
N3 N4 H4 116(4)
O3 N5 O4 124.6(7)
O3 N5 C15 117.3(6)
O4 N5 C15 118.1(6)
O7 N6 O8 123.0(7)
O7 N6 C22 118.0(7)
O8 N6 C22 119.0(6)
C25 N7 N8 106.3(6)
C25 N7 Co2 131.1(5)
N8 N7 Co2 122.4(4)
C27 N8 N7 111.2(6)
C27 N8 H8 125(4)
N7 N8 H8 121(4)
C30 N9 N10 105.0(6)
C30 N9 Co2 132.7(5)
N10 N9 Co2 122.3(4)
C32 N10 N9 113.2(6)
C32 N10 H10 130(4)
N9 N10 H10 117(4)
O12 N11 O11 123.8(7)
O12 N11 C39 118.2(6)
O11 N11 C39 118.0(6)
O15 N12 O16 123.4(7)
O15 N12 C46 118.1(6)
O16 N12 C46 118.4(6)
N2 C1 C2 106.2(7)
N2 C1 C4 120.8(7)
C2 C1 C4 133.0(8)
C1 C2 C3 108.7(7)
C1 C2 H2 125.6
C3 C2 H2 125.6
N1 C3 C2 107.7(6)
N1 C3 C5 121.1(6)
C2 C3 C5 131.2(7)
C1 C4 H4A 109.5
C1 C4 H4B 109.5
H4A C4 H4B 109.5
C1 C4 H4C 109.5
H4A C4 H4C 109.5
H4B C4 H4C 109.5
C3 C5 H5A 109.5
C3 C5 H5B 109.5
H5A C5 H5B 109.5
C3 C5 H5C 109.5
H5A C5 H5C 109.5
H5B C5 H5C 109.5
N4 C6 C7 106.6(7)
N4 C6 C9 123.6(7)
C7 C6 C9 129.7(8)
C6 C7 C8 107.3(7)
C6 C7 H7 126.4
C8 C7 H7 126.4
N3 C8 C7 108.0(7)
N3 C8 C10 120.5(7)
C7 C8 C10 131.5(7)
C6 C9 H9A 109.5
C6 C9 H9B 109.5
H9A C9 H9B 109.5
C6 C9 H9C 109.5
H9A C9 H9C 109.5
H9B C9 H9C 109.5
C8 C10 H10A 109.5
C8 C10 H10B 109.5
H10A C10 H10B 109.5
C8 C10 H10C 109.5
H10A C10 H10C 109.5
H10B C10 H10C 109.5
O2 C11 O1 124.3(6)
O2 C11 C12 119.6(6)
O1 C11 C12 116.1(6)
C17 C12 C13 118.9(6)
C17 C12 C11 119.0(6)
C13 C12 C11 122.1(6)
C14 C13 C12 121.9(6)
C14 C13 H13 119.0
C12 C13 H13 119.0
C15 C14 C13 117.0(6)
C15 C14 H14 121.5
C13 C14 H14 121.5
C16 C15 C14 123.5(6)
C16 C15 N5 118.1(6)
C14 C15 N5 118.4(6)
C15 C16 C17 118.1(6)
C15 C16 H16 120.9
C17 C16 H16 120.9
C12 C17 C16 120.5(6)
C12 C17 H17 119.7
C16 C17 H17 119.7
O6 C18 O5 124.7(6)
O6 C18 C19 119.0(6)
O5 C18 C19 116.3(6)
C20 C19 C24 118.5(6)
C20 C19 C18 122.1(6)
C24 C19 C18 119.4(6)
C21 C20 C19 121.5(6)
C21 C20 H20 119.2
C19 C20 H20 119.2
C20 C21 C22 118.5(6)
C20 C21 H21 120.7
C22 C21 H21 120.7
C23 C22 C21 121.8(6)
C23 C22 N6 120.0(6)
C21 C22 N6 118.3(6)
C22 C23 C24 119.6(6)
C22 C23 H23 120.2
C24 C23 H23 120.2
C19 C24 C23 120.0(6)
C19 C24 H24 120.0
C23 C24 H24 120.0
N7 C25 C26 108.6(7)
N7 C25 C28 121.5(7)
C26 C25 C28 129.8(7)
C27 C26 C25 107.8(7)
C27 C26 H26 126.1
C25 C26 H26 126.1
N8 C27 C26 106.0(7)
N8 C27 C29 120.8(7)
C26 C27 C29 133.1(8)
C25 C28 H28A 109.5
C25 C28 H28B 109.5
H28A C28 H28B 109.5
C25 C28 H28C 109.5
H28A C28 H28C 109.5
H28B C28 H28C 109.5
C27 C29 H29A 109.5
C27 C29 H29B 109.5
H29A C29 H29B 109.5
C27 C29 H29C 109.5
H29A C29 H29C 109.5
H29B C29 H29C 109.5
N9 C30 C31 107.8(7)
N9 C30 C34 120.8(7)
C31 C30 C34 131.4(8)
C32 C31 C30 109.1(7)
C32 C31 H31 125.4
C30 C31 H31 125.4
N10 C32 C31 104.9(7)
N10 C32 C33 121.7(7)
C31 C32 C33 133.4(7)
C32 C33 H33A 109.5
C32 C33 H33B 109.5
H33A C33 H33B 109.5
C32 C33 H33C 109.5
H33A C33 H33C 109.5
H33B C33 H33C 109.5
C30 C34 H34A 109.5
C30 C34 H34B 109.5
H34A C34 H34B 109.5
C30 C34 H34C 109.5
H34A C34 H34C 109.5
H34B C34 H34C 109.5
O10 C35 O9 125.1(7)
O10 C35 C36 118.6(6)
O9 C35 C36 116.3(6)
C37 C36 C41 119.7(6)
C37 C36 C35 118.9(6)
C41 C36 C35 121.3(6)
C36 C37 C38 120.6(6)
C36 C37 H37 119.7
C38 C37 H37 119.7
C39 C38 C37 118.2(6)
C39 C38 H38 120.9
C37 C38 H38 120.9
C40 C39 C38 122.8(6)
C40 C39 N11 118.3(6)
C38 C39 N11 118.8(6)
C39 C40 C41 118.1(6)
C39 C40 H40 120.9
C41 C40 H40 120.9
C36 C41 C40 120.5(6)
C36 C41 H41 119.8
C40 C41 H41 119.8
O13 C42 O14 126.1(6)
O13 C42 C43 116.7(6)
O14 C42 C43 117.2(6)
C48 C43 C44 118.5(6)
C48 C43 C42 119.9(6)
C44 C43 C42 121.5(6)
C45 C44 C43 121.6(6)
C45 C44 H44 119.2
C43 C44 H44 119.2
C44 C45 C46 118.1(6)
C44 C45 H45 120.9
C46 C45 H45 120.9
C47 C46 C45 121.9(6)
C47 C46 N12 119.1(6)
C45 C46 N12 119.1(6)
C46 C47 C48 118.5(6)
C46 C47 H47 120.7
C48 C47 H47 120.7
C43 C48 C47 121.3(6)
C43 C48 H48 119.3
C47 C48 H48 119.3
H18A O18 H18B 57.8(8)
H17A O17 H17B 98.7(11)

loop_
_geom_bond_atom_site_label_1
_geom_bond_atom_site_label_2
_geom_bond_distance
Co1 O1 1.941(4)
Co1 O5 1.941(4)
Co1 N1 2.005(5)
Co1 N3 2.013(5)
Co2 O9 1.944(4)
Co2 O14 1.946(4)
Co2 N9 2.017(5)
Co2 N7 2.019(5)
O1 C11 1.294(7)
O2 C11 1.238(7)
O3 N5 1.209(7)
O4 N5 1.212(7)
O5 C18 1.275(7)
O6 C18 1.247(7)
O7 N6 1.206(7)
O8 N6 1.208(7)
O9 C35 1.283(7)
O10 C35 1.222(7)
O11 N11 1.217(7)
O12 N11 1.214(7)
O13 C42 1.241(7)
O14 C42 1.271(7)
O15 N12 1.202(7)
O16 N12 1.209(7)
N1 C3 1.357(8)
N1 N2 1.360(6)
N2 C1 1.334(8)
N2 H2A 0.86(6)
N3 C8 1.345(7)
N3 N4 1.378(7)
N4 C6 1.313(8)
N4 H4 0.79(5)
N5 C15 1.499(8)
N6 C22 1.470(8)
N7 C25 1.333(8)
N7 N8 1.358(7)
N8 C27 1.350(8)
N8 H8 0.91(6)
N9 C30 1.354(8)
N9 N10 1.368(7)
N10 C32 1.341(8)
N10 H10 0.94(7)
N11 C39 1.483(8)
N12 C46 1.471(8)
C1 C2 1.358(9)
C1 C4 1.494(9)
C2 C3 1.374(9)
C2 H2 0.9300
C3 C5 1.458(9)
C4 H4A 0.9600
C4 H4B 0.9600
C4 H4C 0.9600
C5 H5A 0.9600
C5 H5B 0.9600
C5 H5C 0.9600
C6 C7 1.370(9)
C6 C9 1.505(9)
C7 C8 1.416(9)
C7 H7 0.9300
C8 C10 1.463(9)
C9 H9A 0.9600
C9 H9B 0.9600
C9 H9C 0.9600
C10 H10A 0.9600
C10 H10B 0.9600
C10 H10C 0.9600
C11 C12 1.506(8)
C12 C17 1.377(8)
C12 C13 1.381(8)
C13 C14 1.373(8)
C13 H13 0.9300
C14 C15 1.373(8)
C14 H14 0.9300
C15 C16 1.363(8)
C16 C17 1.385(8)
C16 H16 0.9300
C17 H17 0.9300
C18 C19 1.498(8)
C19 C20 1.386(8)
C19 C24 1.390(8)
C20 C21 1.373(8)
C20 H20 0.9300
C21 C22 1.385(8)
C21 H21 0.9300
C22 C23 1.349(8)
C23 C24 1.398(8)
C23 H23 0.9300
C24 H24 0.9300
C25 C26 1.393(9)
C25 C28 1.483(9)
C26 C27 1.354(9)
C26 H26 0.9300
C27 C29 1.478(9)
C28 H28A 0.9600
C28 H28B 0.9600
C28 H28C 0.9600
C29 H29A 0.9600
C29 H29B 0.9600
C29 H29C 0.9600
C30 C31 1.403(9)
C30 C34 1.466(9)
C31 C32 1.355(9)
C31 H31 0.9300
C32 C33 1.469(9)
C33 H33A 0.9600
C33 H33B 0.9600
C33 H33C 0.9600
C34 H34A 0.9600
C34 H34B 0.9600
C34 H34C 0.9600
C35 C36 1.514(9)
C36 C37 1.374(8)
C36 C41 1.379(8)
C37 C38 1.385(8)
C37 H37 0.9300
C38 C39 1.367(8)
C38 H38 0.9300
C39 C40 1.366(8)
C40 C41 1.388(8)
C40 H40 0.9300
C41 H41 0.9300
C42 C43 1.510(8)
C43 C48 1.371(8)
C43 C44 1.382(8)
C44 C45 1.370(8)
C44 H44 0.9300
C45 C46 1.377(8)
C45 H45 0.9300
C46 C47 1.371(8)
C47 C48 1.377(8)
C47 H47 0.9300
C48 H48 0.9300
O18 H18A 0.640(10)
O18 H18B 0.694(9)
O17 H17A 0.624(10)
O17 H17B 0.885(9)

loop_
_geom_hbond_atom_site_label_D
_geom_hbond_atom_site_label_H
_geom_hbond_atom_site_label_A
_geom_hbond_distance_DH
_geom_hbond_distance_HA
_geom_hbond_distance_DA
_geom_hbond_angle_DHA
N2 H2A O2 0.86(6) 1.87(7) 2.716(8) 167(6)
N4 H4 O6 0.79(5) 1.98(6) 2.739(8) 161(6)
N8 H8 O10 0.91(6) 1.86(6) 2.703(8) 153(5)
N10 H10 O13 0.94(7) 1.81(7) 2.706(8) 158(6)

loop_
_geom_torsion_atom_site_label_1
_geom_torsion_atom_site_label_2
_geom_torsion_atom_site_label_3
_geom_torsion_atom_site_label_4
_geom_torsion
O5 Co1 O1 C11 127.2(5)
N1 Co1 O1 C11 7.8(6)
N3 Co1 O1 C11 -107.9(5)
O1 Co1 O5 C18 121.6(5)
N1 Co1 O5 C18 -114.6(5)
N3 Co1 O5 C18 0.9(6)
O14 Co2 O9 C35 121.1(5)
N9 Co2 O9 C35 -114.8(6)
N7 Co2 O9 C35 3.5(6)
O9 Co2 O14 C42 122.4(5)
N9 Co2 O14 C42 2.5(6)
N7 Co2 O14 C42 -115.3(5)
O1 Co1 N1 C3 177.2(5)
O5 Co1 N1 C3 58.4(6)
N3 Co1 N1 C3 -64.4(6)
O1 Co1 N1 N2 -13.1(5)
O5 Co1 N1 N2 -131.9(5)
N3 Co1 N1 N2 105.3(5)
C3 N1 N2 C1 0.1(8)
Co1 N1 N2 C1 -171.7(5)
O1 Co1 N3 C8 61.7(6)
O5 Co1 N3 C8 -178.6(5)
N1 Co1 N3 C8 -60.9(6)
O1 Co1 N3 N4 -117.9(4)
O5 Co1 N3 N4 1.8(5)
N1 Co1 N3 N4 119.5(4)
C8 N3 N4 C6 1.2(7)
Co1 N3 N4 C6 -179.1(4)
O9 Co2 N7 C25 174.3(5)
O14 Co2 N7 C25 56.8(6)
N9 Co2 N7 C25 -66.4(6)
O9 Co2 N7 N8 -10.3(5)
O14 Co2 N7 N8 -127.7(4)
N9 Co2 N7 N8 109.0(5)
C25 N7 N8 C27 -0.7(7)
Co2 N7 N8 C27 -177.1(4)
O9 Co2 N9 C30 58.2(6)
O14 Co2 N9 C30 177.1(5)
N7 Co2 N9 C30 -64.8(6)
O9 Co2 N9 N10 -124.6(4)
O14 Co2 N9 N10 -5.7(5)
N7 Co2 N9 N10 112.3(5)
C30 N9 N10 C32 -0.5(7)
Co2 N9 N10 C32 -178.3(4)
N1 N2 C1 C2 -0.1(9)
N1 N2 C1 C4 179.5(7)
N2 C1 C2 C3 0.0(10)
C4 C1 C2 C3 -179.5(9)
N2 N1 C3 C2 -0.1(7)
Co1 N1 C3 C2 171.0(5)
N2 N1 C3 C5 179.3(6)
Co1 N1 C3 C5 -9.6(9)
C1 C2 C3 N1 0.1(9)
C1 C2 C3 C5 -179.3(8)
N3 N4 C6 C7 -1.8(8)
N3 N4 C6 C9 -179.7(6)
N4 C6 C7 C8 1.6(8)
C9 C6 C7 C8 179.3(7)
N4 N3 C8 C7 -0.1(7)
Co1 N3 C8 C7 -179.8(4)
N4 N3 C8 C10 179.5(6)
Co1 N3 C8 C10 -0.2(10)
C6 C7 C8 N3 -0.9(8)
C6 C7 C8 C10 179.5(8)
Co1 O1 C11 O2 -4.5(10)
Co1 O1 C11 C12 175.2(4)
O2 C11 C12 C17 0.0(9)
O1 C11 C12 C17 -179.7(5)
O2 C11 C12 C13 -179.8(6)
O1 C11 C12 C13 0.5(8)
C17 C12 C13 C14 2.1(9)
C11 C12 C13 C14 -178.1(6)
C12 C13 C14 C15 -1.3(10)
C13 C14 C15 C16 0.2(10)
C13 C14 C15 N5 -179.2(6)
O3 N5 C15 C16 -178.4(7)
O4 N5 C15 C16 3.0(9)
O3 N5 C15 C14 1.1(9)
O4 N5 C15 C14 -177.5(6)
C14 C15 C16 C17 -0.2(10)
N5 C15 C16 C17 179.3(5)
C13 C12 C17 C16 -2.0(9)
C11 C12 C17 C16 178.2(5)
C15 C16 C17 C12 1.0(9)
Co1 O5 C18 O6 -3.3(9)
Co1 O5 C18 C19 176.1(4)
O6 C18 C19 C20 178.3(6)
O5 C18 C19 C20 -1.1(8)
O6 C18 C19 C24 -1.6(8)
O5 C18 C19 C24 179.0(5)
C24 C19 C20 C21 -0.2(9)
C18 C19 C20 C21 180.0(5)
C19 C20 C21 C22 0.1(9)
C20 C21 C22 C23 -0.2(9)
C20 C21 C22 N6 -179.1(5)
O7 N6 C22 C23 1.7(10)
O8 N6 C22 C23 -176.8(7)
O7 N6 C22 C21 -179.4(6)
O8 N6 C22 C21 2.1(9)
C21 C22 C23 C24 0.3(10)
N6 C22 C23 C24 179.3(6)
C20 C19 C24 C23 0.3(9)
C18 C19 C24 C23 -179.8(5)
C22 C23 C24 C19 -0.4(9)
N8 N7 C25 C26 1.6(7)
Co2 N7 C25 C26 177.6(4)
N8 N7 C25 C28 179.3(6)
Co2 N7 C25 C28 -4.7(10)
N7 C25 C26 C27 -1.9(8)
C28 C25 C26 C27 -179.4(7)
N7 N8 C27 C26 -0.5(8)
N7 N8 C27 C29 -177.7(6)
C25 C26 C27 N8 1.4(8)
C25 C26 C27 C29 178.1(8)
N10 N9 C30 C31 -0.6(7)
Co2 N9 C30 C31 176.9(5)
N10 N9 C30 C34 -178.8(6)
Co2 N9 C30 C34 -1.4(10)
N9 C30 C31 C32 1.4(8)
C34 C30 C31 C32 179.4(7)
N9 N10 C32 C31 1.3(8)
N9 N10 C32 C33 -179.0(6)
C30 C31 C32 N10 -1.6(8)
C30 C31 C32 C33 178.8(8)
Co2 O9 C35 O10 -0.7(10)
Co2 O9 C35 C36 178.3(4)
O10 C35 C36 C37 -1.4(9)
O9 C35 C36 C37 179.6(6)
O10 C35 C36 C41 177.5(6)
O9 C35 C36 C41 -1.6(9)
C41 C36 C37 C38 -0.8(10)
C35 C36 C37 C38 178.0(6)
C36 C37 C38 C39 0.7(10)
C37 C38 C39 C40 -1.5(10)
C37 C38 C39 N11 -179.4(5)
O12 N11 C39 C40 4.5(9)
O11 N11 C39 C40 -176.7(6)
O12 N11 C39 C38 -177.5(6)
O11 N11 C39 C38 1.3(9)
C38 C39 C40 C41 2.2(10)
N11 C39 C40 C41 -179.8(6)
C37 C36 C41 C40 1.6(9)
C35 C36 C41 C40 -177.2(6)
C39 C40 C41 C36 -2.3(10)
Co2 O14 C42 O13 -1.9(10)
Co2 O14 C42 C43 176.0(4)
O13 C42 C43 C48 -1.4(8)
O14 C42 C43 C48 -179.5(5)
O13 C42 C43 C44 179.0(6)
O14 C42 C43 C44 0.9(8)
C48 C43 C44 C45 0.8(9)
C42 C43 C44 C45 -179.6(6)
C43 C44 C45 C46 -0.3(10)
C44 C45 C46 C47 0.2(10)
C44 C45 C46 N12 -179.9(6)
O15 N12 C46 C47 -175.1(7)
O16 N12 C46 C47 2.5(10)
O15 N12 C46 C45 5.0(10)
O16 N12 C46 C45 -177.5(6)
C45 C46 C47 C48 -0.6(10)
N12 C46 C47 C48 179.4(6)
C44 C43 C48 C47 -1.3(9)
C42 C43 C48 C47 179.1(6)
C46 C47 C48 C43 1.2(10)
